data_2213625
loop_
_publ_author_name
'Liu, Wei'
'Guo, Yan-Ling'
'Han, Cong'
'Cheng, Shao-Ling'

_publ_section_title
;
 1-(4-Nitrophenyl)pyrrolidine-2-carboxamide
;
_journal_coeditor_code YA2040
_journal_issue 5
_journal_name_full 'Acta Crystallographica Section E'
_journal_page_first o2778
_journal_page_last o2779
_journal_paper_doi 10.1107/S1600536807020120
_journal_volume 63
_journal_year 2007
_chemical_formula_iupac 'C11 H13 N3 O3'
_chemical_formula_moiety 'C11 H13 N3 O3'
_chemical_formula_sum 'C11 H13 N3 O3'
_chemical_formula_weight 235.24
_chemical_name_systematic
;
1-(4-Nitrophenyl)pyrrolidine-2-carboxamide
;
_space_group_IT_number 61
_symmetry_cell_setting orthorhombic
_symmetry_space_group_name_Hall '-P 2ac 2ab'
_symmetry_space_group_name_H-M 'P b c a'
_atom_sites_solution_hydrogens geom
_atom_sites_solution_primary direct
_atom_sites_solution_secondary difmap
_audit_creation_method SHELXL-97
_cell_angle_alpha 90.00
_cell_angle_beta 90.00
_cell_angle_gamma 90.00
_cell_formula_units_Z 8
_cell_length_a 9.4711(14)
_cell_length_b 13.1959(16)
_cell_length_c 17.773(4)
_cell_measurement_reflns_used 52
_cell_measurement_temperature 295(2)
_cell_measurement_theta_max 18.9
_cell_measurement_theta_min 2.3
_cell_volume 2221.3(7)
_computing_cell_refinement XSCANS
_computing_data_collection 'XSCANS (Bruker, 1997)'
_computing_data_reduction XSCANS
_computing_molecular_graphics SHELXTL
_computing_publication_material SHELXTL
_computing_structure_refinement SHELXTL
_computing_structure_solution 'SHELXTL (Bruker, 1997)'
_diffrn_measured_fraction_theta_full 0.978
_diffrn_measured_fraction_theta_max 0.978
_diffrn_measurement_device_type 'Bruker P4'
_diffrn_measurement_method \w
_diffrn_radiation_monochromator graphite
_diffrn_radiation_source 'fine-focus sealed tube'
_diffrn_radiation_type MoK\a
_diffrn_radiation_wavelength 0.71073
_diffrn_reflns_av_R_equivalents 0.032
_diffrn_reflns_av_sigmaI/netI 0.042
_diffrn_reflns_limit_h_max 11
_diffrn_reflns_limit_h_min -1
_diffrn_reflns_limit_k_max 1
_diffrn_reflns_limit_k_min -15
_diffrn_reflns_limit_l_max 21
_diffrn_reflns_limit_l_min -1
_diffrn_reflns_number 2508
_diffrn_reflns_theta_full 25.0
_diffrn_reflns_theta_max 25.0
_diffrn_reflns_theta_min 2.3
_diffrn_standards_decay_% 0
_diffrn_standards_interval_count 97
_diffrn_standards_number 3
_exptl_absorpt_coefficient_mu 0.10
_exptl_absorpt_correction_type none
_exptl_crystal_colour orange
_exptl_crystal_density_diffrn 1.407
_exptl_crystal_density_method 'not measured'
_exptl_crystal_description prism
_exptl_crystal_F_000 992
_exptl_crystal_size_max 0.6
_exptl_crystal_size_mid 0.4
_exptl_crystal_size_min 0.3
_refine_diff_density_max 0.18
_refine_diff_density_min -0.18
_refine_ls_extinction_coef 0.0066(7)
_refine_ls_extinction_expression Fc^*^=kFc[1+0.001xFc^2^\l^3^/sin(2\q)]^-1/4^
_refine_ls_extinction_method SHELXTL
_refine_ls_goodness_of_fit_ref 1.06
_refine_ls_hydrogen_treatment constr
_refine_ls_matrix_type full
_refine_ls_number_parameters 155
_refine_ls_number_reflns 1915
_refine_ls_number_restraints 0
_refine_ls_restrained_S_all 1.06
_refine_ls_R_factor_all 0.092
_refine_ls_R_factor_gt 0.048
_refine_ls_shift/su_max 0.000
_refine_ls_shift/su_mean 0.000
_refine_ls_structure_factor_coef Fsqd
_refine_ls_weighting_details 'calc w=1/[\s^2^(Fo^2^)+(0.001P)^2^+2P] where P=(Fo^2^+2Fc^2^)/3'
_refine_ls_weighting_scheme calc
_refine_ls_wR_factor_gt 0.091
_refine_ls_wR_factor_ref 0.123
_reflns_number_gt 1083
_reflns_number_total 1915
_reflns_threshold_expression I>2\s(I)
_cod_data_source_file ya2040.cif
_cod_data_source_block I
_cod_depositor_comments
;
The following automatic conversions were performed:
'_symmetry_cell_setting' value 'Orthorhombic' changed to 'orthorhombic'
according to '/home/saulius/struct/CIF-dictionaries/cif_core.dic'
dictionary named 'cif_core.dic' version 2.4.1 from
2010-06-29.

'_geom_torsion_publ_flag' value 'Yes' changed to 'yes'
according to '/home/saulius/struct/CIF-dictionaries/cif_core.dic'
dictionary named 'cif_core.dic' version 2.4.1 from 2010-06-29 (8 times).

Automatic conversion script
Id: cif_fix_enum 1527 2010-12-29 10:47:43Z saulius 

The following automatic conversions were performed:

'_symmetry_cell_setting' value 'Orthorhombic' changed to
'orthorhombic' according to
/home/saulius/struct/CIF-dictionaries/cif_core.dic dictionary named
'cif_core.dic' version 2.4.1 from
2010-06-29.

'_geom_torsion_publ_flag' value 'Yes' changed to 'yes'
according to /home/saulius/struct/CIF-dictionaries/cif_core.dic
dictionary named 'cif_core.dic' version 2.4.1 from 2010-06-29 (8
times).

Automatic conversion script
Id: cif_fix_values 1715 2011-07-08 13:25:40Z adriana 
;
_cod_original_cell_volume 2221.2(6)
_cod_database_code 2213625
_cod_database_fobs_code 2213625

loop_
_symmetry_equiv_pos_as_xyz
'x, y, z'
'-x+1/2, -y, z+1/2'
'-x, y+1/2, -z+1/2'
'x+1/2, -y+1/2, -z'
'-x, -y, -z'
'x-1/2, y, -z-1/2'
'x, -y-1/2, z-1/2'
'-x-1/2, y-1/2, z'

loop_
_atom_site_type_symbol
_atom_site_label
_atom_site_fract_x
_atom_site_fract_y
_atom_site_fract_z
_atom_site_U_iso_or_equiv
_atom_site_adp_type
_atom_site_calc_flag
_atom_site_refinement_flags
_atom_site_occupancy
O O1 0.7452(2) 0.51362(17) 0.76870(13) 0.0749(7) Uani d . 1
O O2 0.5309(3) 0.8194(2) 0.44972(15) 0.0941(9) Uani d . 1
O O3 0.7028(3) 0.7566(2) 0.38487(15) 0.1018(9) Uani d . 1
N N1 0.5211(3) 0.52956(19) 0.80850(14) 0.0698(8) Uani d . 1
H H1A 0.5375 0.5735 0.8463 0.084 Uiso calc R 1
H H1B 0.4276 0.5184 0.8052 0.084 Uiso calc R 1
N N2 0.6494(3) 0.42434(18) 0.63549(13) 0.0600(7) Uani d . 1
N N3 0.6188(3) 0.7524(2) 0.43813(16) 0.0748(8) Uani d . 1
C C1 0.6202(3) 0.4928(2) 0.76303(17) 0.0571(7) Uani d . 1
C C2 0.5670(3) 0.4174(2) 0.70433(15) 0.0558(7) Uani d . 1
H H2A 0.4666 0.4287 0.6938 0.067 Uiso calc R 1
C C3 0.5922(4) 0.3079(2) 0.73032(19) 0.0720(9) Uani d . 1
H H3A 0.5965 0.3042 0.7848 0.086 Uiso calc R 1
H H3B 0.5173 0.2638 0.7127 0.086 Uiso calc R 1
C C4 0.7302(4) 0.2787(3) 0.6963(2) 0.0852(11) Uani d . 1
H H4A 0.7318 0.2067 0.6854 0.102 Uiso calc R 1
H H4B 0.8070 0.2942 0.7305 0.102 Uiso calc R 1
C C5 0.7451(3) 0.3387(2) 0.62513(18) 0.0676(9) Uani d . 1
H H5A 0.8415 0.3617 0.6184 0.081 Uiso calc R 1
H H5B 0.7178 0.2986 0.5818 0.081 Uiso calc R 1
C C6 0.6415(3) 0.5038(2) 0.58735(16) 0.0545(7) Uani d . 1
C C7 0.7315(3) 0.5109(2) 0.52425(16) 0.0652(8) Uani d . 1
H H7A 0.7978 0.4602 0.5155 0.078 Uiso calc R 1
C C8 0.7229(4) 0.5911(2) 0.47584(17) 0.0684(9) Uani d . 1
H H8A 0.7832 0.5948 0.4346 0.082 Uiso calc R 1
C C9 0.6248(3) 0.6664(2) 0.48817(17) 0.0608(8) Uani d . 1
C C10 0.5344(3) 0.6614(2) 0.54885(17) 0.0623(8) Uani d . 1
H H10A 0.4685 0.7126 0.5564 0.075 Uiso calc R 1
C C11 0.5408(3) 0.5818(2) 0.59797(16) 0.0590(8) Uani d . 1
H H11A 0.4788 0.5789 0.6385 0.071 Uiso calc R 1

loop_
_atom_site_aniso_label
_atom_site_aniso_U_11
_atom_site_aniso_U_22
_atom_site_aniso_U_33
_atom_site_aniso_U_12
_atom_site_aniso_U_13
_atom_site_aniso_U_23
O1 0.0535(13) 0.0836(15) 0.0876(15) -0.0028(11) -0.0049(12) -0.0150(13)
O2 0.109(2) 0.0778(17) 0.0958(19) 0.0045(16) -0.0086(17) 0.0215(15)
O3 0.112(2) 0.115(2) 0.0776(16) -0.0166(18) 0.0085(17) 0.0248(16)
N1 0.0652(16) 0.0759(18) 0.0683(16) 0.0056(14) 0.0043(14) -0.0201(14)
N2 0.0662(16) 0.0553(14) 0.0586(15) 0.0095(13) 0.0055(13) -0.0024(12)
N3 0.086(2) 0.0769(19) 0.0612(17) -0.0176(18) -0.0130(17) 0.0071(16)
C1 0.0575(18) 0.0555(17) 0.0581(17) 0.0048(15) -0.0027(15) -0.0022(15)
C2 0.0593(17) 0.0531(16) 0.0551(16) 0.0012(14) 0.0023(14) -0.0049(14)
C3 0.082(2) 0.0564(18) 0.078(2) -0.0002(17) 0.0032(19) 0.0026(17)
C4 0.086(2) 0.068(2) 0.102(3) 0.0183(19) 0.010(2) 0.013(2)
C5 0.067(2) 0.0595(18) 0.076(2) 0.0108(16) 0.0004(18) -0.0096(17)
C6 0.0568(17) 0.0555(17) 0.0511(16) -0.0017(14) -0.0047(14) -0.0091(14)
C7 0.069(2) 0.0663(19) 0.0606(18) 0.0038(16) 0.0086(16) -0.0080(16)
C8 0.076(2) 0.074(2) 0.0558(18) -0.0118(18) 0.0061(17) -0.0050(17)
C9 0.0688(19) 0.0610(18) 0.0525(17) -0.0107(16) -0.0093(16) 0.0013(15)
C10 0.0645(19) 0.0606(19) 0.0618(19) -0.0026(16) -0.0074(16) -0.0061(16)
C11 0.0631(18) 0.0602(18) 0.0536(17) 0.0006(15) -0.0012(15) -0.0044(15)

loop_
_atom_type_symbol
_atom_type_description
_atom_type_scat_dispersion_real
_atom_type_scat_dispersion_imag
_atom_type_scat_source
C C 0.0033 0.0016 'International Tables Vol C Tables 4.2.6.8 and 6.1.1.4'
H H 0.0000 0.0000 'International Tables Vol C Tables 4.2.6.8 and 6.1.1.4'
N N 0.0061 0.0033 'International Tables Vol C Tables 4.2.6.8 and 6.1.1.4'
O O 0.0106 0.0060 'International Tables Vol C Tables 4.2.6.8 and 6.1.1.4'

loop_
_geom_angle_atom_site_label_1
_geom_angle_atom_site_label_2
_geom_angle_atom_site_label_3
_geom_angle
C1 N1 H1A 124.5
C1 N1 H1B 126.5
H1A N1 H1B 108.9
C6 N2 C2 123.4(2)
C6 N2 C5 123.6(3)
C2 N2 C5 113.0(2)
O2 N3 O3 122.0(3)
O2 N3 C9 119.2(3)
O3 N3 C9 118.8(3)
O1 C1 N1 123.5(3)
O1 C1 C2 121.6(3)
N1 C1 C2 114.8(3)
N2 C2 C1 110.9(2)
N2 C2 C3 103.2(2)
C1 C2 C3 110.9(2)
N2 C2 H2A 110.5
C1 C2 H2A 110.5
C3 C2 H2A 110.5
C4 C3 C2 104.9(3)
C4 C3 H3A 110.8
C2 C3 H3A 110.8
C4 C3 H3B 110.8
C2 C3 H3B 110.8
H3A C3 H3B 108.8
C3 C4 C5 106.8(3)
C3 C4 H4A 110.4
C5 C4 H4A 110.4
C3 C4 H4B 110.4
C5 C4 H4B 110.4
H4A C4 H4B 108.6
N2 C5 C4 104.1(3)
N2 C5 H5A 110.9
C4 C5 H5A 110.9
N2 C5 H5B 110.9
C4 C5 H5B 110.9
H5A C5 H5B 109.0
N2 C6 C7 121.3(3)
N2 C6 C11 121.0(3)
C7 C6 C11 117.7(3)
C8 C7 C6 121.1(3)
C8 C7 H7A 119.5
C6 C7 H7A 119.5
C7 C8 C9 119.9(3)
C7 C8 H8A 120.0
C9 C8 H8A 120.0
C8 C9 C10 120.6(3)
C8 C9 N3 119.7(3)
C10 C9 N3 119.7(3)
C11 C10 C9 120.6(3)
C11 C10 H10A 119.7
C9 C10 H10A 119.7
C10 C11 C6 120.2(3)
C10 C11 H11A 119.9
C6 C11 H11A 119.9

loop_
_geom_bond_atom_site_label_1
_geom_bond_atom_site_label_2
_geom_bond_distance
O1 C1 1.220(3)
O2 N3 1.232(4)
O3 N3 1.238(4)
N1 C1 1.330(4)
N1 H1A 0.90
N1 H1B 0.90
N2 C6 1.355(3)
N2 C2 1.454(3)
N2 C5 1.460(4)
N3 C9 1.443(4)
C1 C2 1.527(4)
C2 C3 1.536(4)
C2 H2A 0.98
C3 C4 1.491(4)
C3 H3A 0.97
C3 H3B 0.97
C4 C5 1.498(4)
C4 H4A 0.97
C4 H4B 0.97
C5 H5A 0.97
C5 H5B 0.97
C6 C7 1.412(4)
C6 C11 1.416(4)
C7 C8 1.366(4)
C7 H7A 0.93
C8 C9 1.378(4)
C8 H8A 0.93
C9 C10 1.379(4)
C10 C11 1.367(4)
C10 H10A 0.93
C11 H11A 0.93

loop_
_geom_hbond_atom_site_label_D
_geom_hbond_atom_site_label_H
_geom_hbond_atom_site_label_A
_geom_hbond_site_symmetry_A
_geom_hbond_distance_DH
_geom_hbond_distance_HA
_geom_hbond_distance_DA
_geom_hbond_angle_DHA
N1 H1B O1 6_557 0.90 2.17 2.959(3) 145.8
N1 H1A O2 7_576 0.90 2.32 3.206(3) 168.1

loop_
_geom_torsion_atom_site_label_1
_geom_torsion_atom_site_label_2
_geom_torsion_atom_site_label_3
_geom_torsion_atom_site_label_4
_geom_torsion
_geom_torsion_publ_flag
C6 N2 C2 C1 -71.2(3) ?
C5 N2 C2 C1 106.6(3) yes
C6 N2 C2 C3 170.0(3) ?
C5 N2 C2 C3 -12.1(3) ?
O1 C1 C2 N2 -35.0(4) ?
N1 C1 C2 N2 147.8(3) ?
O1 C1 C2 C3 79.1(4) yes
N1 C1 C2 C3 -98.2(3) yes
N2 C2 C3 C4 24.7(3) yes
C1 C2 C3 C4 -94.1(3) ?
C2 C3 C4 C5 -28.8(4) yes
C6 N2 C5 C4 172.6(3) ?
C2 N2 C5 C4 -5.2(4) yes
C3 C4 C5 N2 21.2(4) yes
C2 N2 C6 C7 175.0(3) ?
C5 N2 C6 C7 -2.7(4) yes
C2 N2 C6 C11 -6.1(4) ?
C5 N2 C6 C11 176.2(3) ?
N2 C6 C7 C8 179.9(3) ?
C11 C6 C7 C8 0.9(4) ?
C6 C7 C8 C9 -0.2(5) ?
C7 C8 C9 C10 -0.4(5) ?
C7 C8 C9 N3 178.2(3) ?
O2 N3 C9 C8 -179.9(3) ?
O3 N3 C9 C8 -0.1(4) ?
O2 N3 C9 C10 -1.3(4) ?
O3 N3 C9 C10 178.5(3) ?
C8 C9 C10 C11 0.2(4) ?
N3 C9 C10 C11 -178.4(3) ?
C9 C10 C11 C6 0.6(4) ?
N2 C6 C11 C10 180.0(3) ?
C7 C6 C11 C10 -1.1(4) ?
